data_8102577
loop_
_publ_author_name
'Xiu-Yan Wang'
'Ming Wang'
'Wan-Qiu Yu'
'Ya-Ming Sun'

_publ_section_title
;
 Crystal structure of
 [(2-(2-chloro-6-fluorophenyl)-1H-imidazo-[4,5-f][1,10]phenanthroline-k2N,N')]-(m2-adipato)lead(II),
 Pb(C19H10N4FCl)(C6H8O4)
;
_journal_issue 1
_journal_name_full 'Zeitschrift f\"ur Kristallographie - New Crystal Structures'
_journal_page_first 74
_journal_volume 225
_journal_year 2010
_chemical_formula_moiety 'C25 H18 Cl F N4 O4 Pb'
_chemical_formula_sum 'C25 H18 Cl F N4 O4 Pb'
_chemical_formula_weight 700.07
_chemical_name_systematic
;
[[(2-(2-chloro-6-fluorophenyl)-1H-imidazo[4,5-f][1,10]phenanthroline-
<i>\k</i>^2^<i>N</i>,<i>N</i>')lead(II)]-\m~2~-adipicato], 
[Pb(C~19~H~10~N~4~FCl)(C~6~H~8~O~4~)]
;
_space_group_IT_number 14
_symmetry_cell_setting monoclinic
_symmetry_space_group_name_Hall '-P 2ybc'
_symmetry_space_group_name_H-M 'P 1 21/c 1'
_atom_sites_solution_hydrogens geom
_atom_sites_solution_primary direct
_atom_sites_solution_secondary difmap
_audit_creation_method SHELXL-97
_cell_angle_alpha 90.00
_cell_angle_beta 100.682(2)
_cell_angle_gamma 90.00
_cell_formula_units_Z 4
_cell_length_a 13.056(2)
_cell_length_b 9.2897(15)
_cell_length_c 19.126(3)
_cell_measurement_reflns_used 4460
_cell_measurement_temperature 293(2)
_cell_measurement_theta_max 0.341
_cell_measurement_theta_min 0.225
_cell_volume 2279.5(6)
_computing_cell_refinement SMART
_computing_data_collection 'SMART (Bruker, 1997)'
_computing_data_reduction 'SAINT (Bruker, 1999)'
_computing_molecular_graphics 'SHELXTL-PLUS (Sheldrick, 1990)'
_computing_publication_material SHELXL-97
_computing_structure_refinement 'SHELXL-97 (Sheldrick, 2008)'
_computing_structure_solution 'SHELXS-97 (Sheldrick, 2008)'
_diffrn_ambient_temperature 293(2)
_diffrn_measured_fraction_theta_full 0.998
_diffrn_measured_fraction_theta_max 0.994
_diffrn_measurement_device_type 'Bruker APEX diffractometer'
_diffrn_measurement_method '\f and \w scans'
_diffrn_radiation_monochromator graphite
_diffrn_radiation_source 'fine-focus sealed tube'
_diffrn_radiation_type MoK\a
_diffrn_radiation_wavelength 0.71073
_diffrn_reflns_av_R_equivalents 0.0229
_diffrn_reflns_av_sigmaI/netI 0.0272
_diffrn_reflns_limit_h_max 16
_diffrn_reflns_limit_h_min -16
_diffrn_reflns_limit_k_max 11
_diffrn_reflns_limit_k_min -11
_diffrn_reflns_limit_l_max 14
_diffrn_reflns_limit_l_min -23
_diffrn_reflns_number 12234
_diffrn_reflns_theta_full 25.00
_diffrn_reflns_theta_max 26.02
_diffrn_reflns_theta_min 1.59
_diffrn_standards_decay_% 0
_diffrn_standards_interval_count 0
_diffrn_standards_interval_time 0
_diffrn_standards_number 0
_exptl_absorpt_coefficient_mu 7.569
_exptl_absorpt_correction_T_max 0.341
_exptl_absorpt_correction_T_min 0.225
_exptl_absorpt_correction_type multi-scan
_exptl_absorpt_process_details 'SADABS (Sheldrick, 1996)'
_exptl_crystal_colour yellow
_exptl_crystal_density_diffrn 2.040
_exptl_crystal_density_method 'not measured'
_exptl_crystal_description block
_exptl_crystal_F_000 1344
_exptl_crystal_size_max 0.19
_exptl_crystal_size_mid 0.15
_exptl_crystal_size_min 0.14
_refine_diff_density_max 2.207
_refine_diff_density_min -1.717
_refine_diff_density_rms 0.166
_refine_ls_extinction_method none
_refine_ls_goodness_of_fit_ref 1.055
_refine_ls_hydrogen_treatment constr
_refine_ls_matrix_type full
_refine_ls_number_parameters 334
_refine_ls_number_reflns 4460
_refine_ls_number_restraints 18
_refine_ls_restrained_S_all 1.054
_refine_ls_R_factor_all 0.0464
_refine_ls_R_factor_gt 0.0398
_refine_ls_shift/su_max 0.002
_refine_ls_shift/su_mean 0.000
_refine_ls_structure_factor_coef Fsqd
_refine_ls_weighting_details 'calc w=1/[\s^2^(Fo^2^)+(0.0705P)^2^+9.3565P] where P=(Fo^2^+2Fc^2^)/3'
_refine_ls_weighting_scheme calc
_refine_ls_wR_factor_gt 0.1161
_refine_ls_wR_factor_ref 0.1213
_reflns_number_gt 3879
_reflns_number_total 4460
_reflns_threshold_expression I>2\s(I)
_cod_data_source_file 1267-2795.cff
_cod_data_source_block wang3
_cod_depositor_comments
;
The following automatic conversions were performed:
'_symmetry_cell_setting' value 'Monoclinic' changed to 'monoclinic'
according to '/home/saulius/struct/CIF-dictionaries/cif_core.dic'
dictionary named 'cif_core.dic' version 2.4.1 from 2010-06-29.

Automatic conversion script
Id: cif_fix_enum 1555 2011-01-17 13:19:09Z saulius 
;
_cod_original_sg_symbol_H-M 'P 21/c'
_cod_database_code 8102577

loop_
_symmetry_equiv_pos_as_xyz
'x, y, z'
'-x, y+1/2, -z+1/2'
'-x, -y, -z'
'x, -y-1/2, z-1/2'

loop_
_atom_site_label
_atom_site_type_symbol
_atom_site_fract_x
_atom_site_fract_y
_atom_site_fract_z
_atom_site_U_iso_or_equiv
_atom_site_adp_type
_atom_site_occupancy
_atom_site_symmetry_multiplicity
_atom_site_calc_flag
_atom_site_refinement_flags
_atom_site_disorder_assembly
_atom_site_disorder_group
C1 C 0.6260(5) 1.2113(9) -0.0756(4) 0.0501(18) Uani 1 1 d . . .
H1 H 0.5589 1.1793 -0.0742 0.060 Uiso 1 1 calc R . .
C2 C 0.6391(5) 1.3113(8) -0.1276(4) 0.0478(17) Uani 1 1 d . . .
H2 H 0.5821 1.3436 -0.1604 0.057 Uiso 1 1 calc R . .
C3 C 0.7369(5) 1.3609(7) -0.1296(4) 0.0406(15) Uani 1 1 d . . .
H3A H 0.7475 1.4278 -0.1637 0.049 Uiso 1 1 calc R . .
C4 C 0.8210(4) 1.3098(7) -0.0795(3) 0.0363(14) Uani 1 1 d . . .
C5 C 0.8016(5) 1.2063(7) -0.0296(4) 0.0367(14) Uani 1 1 d . . .
C6 C 0.8865(5) 1.1484(7) 0.0241(3) 0.0349(13) Uani 1 1 d . . .
C7 C 0.9909(5) 1.1908(7) 0.0247(4) 0.0364(13) Uani 1 1 d . . .
C8 C 1.0687(5) 1.1292(7) 0.0764(4) 0.0400(15) Uani 1 1 d . . .
H8 H 1.1382 1.1545 0.0785 0.048 Uiso 1 1 calc R . .
C9 C 1.0423(6) 1.0325(8) 0.1234(4) 0.0454(17) Uani 1 1 d . . .
H9 H 1.0935 0.9909 0.1578 0.054 Uiso 1 1 calc R . .
C10 C 0.9381(6) 0.9964(7) 0.1197(4) 0.0449(17) Uani 1 1 d . . .
H10 H 0.9210 0.9304 0.1523 0.054 Uiso 1 1 calc R . .
C11 C 1.0076(5) 1.2940(7) -0.0278(4) 0.0369(14) Uani 1 1 d . . .
C12 C 0.9276(5) 1.3530(7) -0.0762(4) 0.0377(14) Uani 1 1 d . . .
C13 C 1.0670(5) 1.4509(7) -0.0961(4) 0.0385(14) Uani 1 1 d . . .
C14 C 1.1383(5) 1.5454(7) -0.1273(4) 0.0405(15) Uani 1 1 d . . .
C15 C 1.2439(6) 1.5575(8) -0.1005(4) 0.0481(17) Uani 1 1 d . . .
C16 C 1.3106(6) 1.6428(10) -0.1299(5) 0.063(2) Uani 1 1 d . . .
H16 H 1.3812 1.6465 -0.1103 0.075 Uiso 1 1 calc R . .
C17 C 1.2694(8) 1.7239(10) -0.1898(5) 0.067(2) Uani 1 1 d . . .
H17 H 1.3130 1.7814 -0.2114 0.080 Uiso 1 1 calc R . .
C18 C 1.1640(8) 1.7187(9) -0.2172(5) 0.062(2) Uani 1 1 d . . .
H18 H 1.1359 1.7736 -0.2568 0.075 Uiso 1 1 calc R . .
C19 C 1.1010(6) 1.6318(9) -0.1855(4) 0.0487(17) Uani 1 1 d . . .
C20 C 0.6977(6) 0.7641(11) 0.1868(5) 0.061(2) Uani 1 1 d . . .
C21 C 0.7259(6) 0.6792(10) 0.2565(4) 0.060(2) Uani 1 1 d . . .
H21A H 0.7711 0.6001 0.2489 0.072 Uiso 1 1 calc R . .
H21B H 0.7654 0.7418 0.2922 0.072 Uiso 1 1 calc R . .
C22 C 0.6367(7) 0.6198(10) 0.2851(5) 0.061(2) Uani 1 1 d . . .
H22A H 0.6635 0.5516 0.3224 0.074 Uiso 1 1 calc R . .
H22B H 0.5926 0.5667 0.2474 0.074 Uiso 1 1 calc R . .
C23 C 0.5696(6) 0.7279(11) 0.3149(5) 0.065(2) Uani 1 1 d . . .
H23A H 0.5059 0.6804 0.3215 0.078 Uiso 1 1 calc R . .
H23B H 0.5504 0.8036 0.2800 0.078 Uiso 1 1 calc R . .
C24 C 0.6203(7) 0.7967(10) 0.3854(5) 0.060(2) Uani 1 1 d . . .
H24A H 0.6901 0.8276 0.3818 0.072 Uiso 1 1 calc R . .
H24B H 0.5808 0.8817 0.3933 0.072 Uiso 1 1 calc R . .
C25 C 0.6269(5) 0.6979(8) 0.4490(4) 0.0420(15) Uani 1 1 d . . .
N1 N 0.7036(4) 1.1597(6) -0.0283(3) 0.0418(13) Uani 1 1 d . . .
N2 N 0.8619(4) 1.0517(6) 0.0718(3) 0.0406(12) Uani 1 1 d . . .
N3 N 1.0973(4) 1.3563(6) -0.0411(3) 0.0393(12) Uani 1 1 d . . .
H3 H 1.1599 1.3395 -0.0193 0.047 Uiso 1 1 calc R . .
N4 N 0.9650(4) 1.4508(6) -0.1185(3) 0.0412(13) Uani 1 1 d . . .
O1 O 0.7655(9) 0.8033(13) 0.1548(6) 0.049(3) Uani 0.50 1 d PU . .
O3 O 0.7148(4) 0.6849(6) 0.4905(3) 0.0488(12) Uani 1 1 d . . .
O4 O 0.5484(4) 0.6336(6) 0.4601(3) 0.0556(14) Uani 1 1 d . . .
Cl1 Cl 0.9865(6) 1.6531(10) -0.2229(4) 0.225(3) Uani 1 1 d . . .
F1 F 1.2860(4) 1.4811(5) -0.0409(3) 0.0653(14) Uani 1 1 d . . .
Pb1 Pb 0.669463(18) 0.98309(3) 0.073179(14) 0.04149(13) Uani 1 1 d . . .
O1' O 0.7679(11) 0.8516(16) 0.1755(7) 0.065(4) Uani 0.50 1 d PU . .
O2 O 0.6070(6) 0.7618(8) 0.1519(4) 0.0830(19) Uani 1 1 d U . .

loop_
_atom_site_aniso_label
_atom_site_aniso_U_11
_atom_site_aniso_U_22
_atom_site_aniso_U_33
_atom_site_aniso_U_23
_atom_site_aniso_U_13
_atom_site_aniso_U_12
C1 0.028(3) 0.057(4) 0.064(5) 0.003(4) 0.004(3) -0.004(3)
C2 0.032(3) 0.054(4) 0.056(5) 0.005(3) 0.005(3) 0.007(3)
C3 0.034(3) 0.043(4) 0.044(4) 0.001(3) 0.004(3) 0.004(3)
C4 0.026(3) 0.041(3) 0.043(4) -0.006(3) 0.007(3) 0.001(2)
C5 0.027(3) 0.041(3) 0.043(4) -0.004(3) 0.008(3) -0.004(3)
C6 0.027(3) 0.040(3) 0.038(3) -0.004(3) 0.006(3) -0.002(2)
C7 0.029(3) 0.040(3) 0.041(3) -0.007(3) 0.009(3) -0.003(3)
C8 0.025(3) 0.052(4) 0.042(4) -0.004(3) 0.003(3) -0.004(3)
C9 0.031(4) 0.058(4) 0.043(4) 0.002(3) -0.003(3) -0.001(3)
C10 0.038(4) 0.053(4) 0.043(4) 0.006(3) 0.007(3) -0.004(3)
C11 0.029(3) 0.040(3) 0.043(4) -0.003(3) 0.010(3) -0.002(3)
C12 0.026(3) 0.042(3) 0.046(4) -0.003(3) 0.010(3) -0.001(3)
C13 0.033(3) 0.042(3) 0.042(4) -0.005(3) 0.012(3) -0.004(3)
C14 0.038(4) 0.043(3) 0.043(4) -0.006(3) 0.015(3) -0.004(3)
C15 0.046(4) 0.049(4) 0.050(4) -0.001(3) 0.014(3) -0.009(3)
C16 0.045(4) 0.070(5) 0.074(6) -0.010(5) 0.015(4) -0.017(4)
C17 0.076(6) 0.065(5) 0.065(6) -0.001(4) 0.031(5) -0.024(5)
C18 0.081(6) 0.057(5) 0.052(5) 0.002(4) 0.021(4) -0.005(4)
C19 0.044(4) 0.059(4) 0.046(4) -0.001(3) 0.014(3) -0.002(3)
C20 0.030(4) 0.089(6) 0.062(5) 0.022(5) 0.007(3) 0.002(4)
C21 0.055(5) 0.074(5) 0.051(5) 0.017(4) 0.011(4) 0.016(4)
C22 0.070(6) 0.067(5) 0.050(5) 0.010(4) 0.017(4) 0.005(4)
C23 0.047(4) 0.087(6) 0.062(5) 0.023(5) 0.012(4) 0.005(4)
C24 0.055(5) 0.058(5) 0.070(6) 0.010(4) 0.017(4) 0.005(4)
C25 0.036(4) 0.043(4) 0.049(4) -0.002(3) 0.011(3) 0.002(3)
N1 0.022(3) 0.053(3) 0.051(3) 0.002(3) 0.007(2) -0.003(2)
N2 0.031(3) 0.047(3) 0.043(3) 0.001(3) 0.005(2) -0.005(2)
N3 0.028(3) 0.045(3) 0.045(3) -0.004(2) 0.008(2) -0.005(2)
N4 0.037(3) 0.041(3) 0.046(3) 0.003(3) 0.010(3) -0.003(2)
O1 0.048(3) 0.049(3) 0.049(3) 0.0003(10) 0.0098(11) 0.0000(10)
O3 0.032(2) 0.053(3) 0.061(3) 0.000(2) 0.009(2) -0.001(2)
O4 0.030(2) 0.073(4) 0.064(3) 0.011(3) 0.008(2) -0.007(2)
Cl1 0.216(7) 0.291(10) 0.179(6) -0.022(6) 0.064(5) -0.041(6)
F1 0.047(3) 0.072(3) 0.073(4) 0.011(2) 0.002(3) -0.012(2)
Pb1 0.02843(17) 0.05229(19) 0.04470(19) 0.00193(11) 0.00927(12) -0.00461(10)
O1' 0.065(4) 0.065(4) 0.065(4) 0.0004(10) 0.0119(12) -0.0005(10)
O2 0.082(2) 0.084(2) 0.083(2) 0.0024(10) 0.0139(10) -0.0010(10)

loop_
_atom_type_symbol
_atom_type_description
_atom_type_scat_dispersion_real
_atom_type_scat_dispersion_imag
_atom_type_scat_source
C C 0.0033 0.0016 'International Tables Vol C Tables 4.2.6.8 and 6.1.1.4'
H H 0.0000 0.0000 'International Tables Vol C Tables 4.2.6.8 and 6.1.1.4'
N N 0.0061 0.0033 'International Tables Vol C Tables 4.2.6.8 and 6.1.1.4'
O O 0.0106 0.0060 'International Tables Vol C Tables 4.2.6.8 and 6.1.1.4'
F F 0.0171 0.0103 'International Tables Vol C Tables 4.2.6.8 and 6.1.1.4'
Cl Cl 0.1484 0.1585 'International Tables Vol C Tables 4.2.6.8 and 6.1.1.4'
Pb Pb -3.3944 10.1111 'International Tables Vol C Tables 4.2.6.8 and 6.1.1.4'

loop_
_geom_angle_atom_site_label_1
_geom_angle_atom_site_label_2
_geom_angle_atom_site_label_3
_geom_angle
_geom_angle_site_symmetry_1
_geom_angle_site_symmetry_3
_geom_angle_publ_flag
N1 C1 C2 123.5(7) . . ?
N1 C1 H1 118.2 . . ?
C2 C1 H1 118.2 . . ?
C3 C2 C1 118.9(7) . . ?
C3 C2 H2 120.5 . . ?
C1 C2 H2 120.5 . . ?
C2 C3 C4 119.1(7) . . ?
C2 C3 H3A 120.4 . . ?
C4 C3 H3A 120.4 . . ?
C3 C4 C5 118.5(6) . . ?
C3 C4 C12 124.5(6) . . ?
C5 C4 C12 117.0(6) . . ?
N1 C5 C4 121.3(6) . . ?
N1 C5 C6 117.6(6) . . ?
C4 C5 C6 121.1(5) . . ?
N2 C6 C7 121.6(6) . . ?
N2 C6 C5 118.0(5) . . ?
C7 C6 C5 120.3(6) . . ?
C8 C7 C6 117.6(6) . . ?
C8 C7 C11 125.6(6) . . ?
C6 C7 C11 116.8(6) . . ?
C9 C8 C7 119.8(6) . . ?
C9 C8 H8 120.1 . . ?
C7 C8 H8 120.1 . . ?
C8 C9 C10 119.4(7) . . ?
C8 C9 H9 120.3 . . ?
C10 C9 H9 120.3 . . ?
N2 C10 C9 122.9(7) . . ?
N2 C10 H10 118.5 . . ?
C9 C10 H10 118.5 . . ?
N3 C11 C12 106.0(6) . . ?
N3 C11 C7 131.1(6) . . ?
C12 C11 C7 122.8(6) . . ?
N4 C12 C11 110.7(6) . . ?
N4 C12 C4 127.4(6) . . ?
C11 C12 C4 121.8(6) . . ?
N4 C13 N3 112.3(6) . . ?
N4 C13 C14 122.7(6) . . ?
N3 C13 C14 125.1(6) . . ?
C15 C14 C19 115.4(7) . . ?
C15 C14 C13 123.7(7) . . ?
C19 C14 C13 120.9(6) . . ?
F1 C15 C16 117.0(7) . . ?
F1 C15 C14 119.0(6) . . ?
C16 C15 C14 124.0(8) . . ?
C15 C16 C17 118.2(8) . . ?
C15 C16 H16 120.9 . . ?
C17 C16 H16 120.9 . . ?
C18 C17 C16 119.9(8) . . ?
C18 C17 H17 120.1 . . ?
C16 C17 H17 120.1 . . ?
C19 C18 C17 119.4(8) . . ?
C19 C18 H18 120.3 . . ?
C17 C18 H18 120.3 . . ?
C18 C19 C14 123.1(8) . . ?
C18 C19 Cl1 109.1(7) . . ?
C14 C19 Cl1 127.7(7) . . ?
O1 C20 O2 116.2(9) . . ?
O1 C20 O1' 27.5(7) . . ?
O2 C20 O1' 124.2(10) . . ?
O1 C20 C21 120.6(8) . . ?
O2 C20 C21 120.5(8) . . ?
O1' C20 C21 114.3(9) . . ?
C22 C21 C20 115.7(7) . . ?
C22 C21 H21A 108.4 . . ?
C20 C21 H21A 108.4 . . ?
C22 C21 H21B 108.4 . . ?
C20 C21 H21B 108.4 . . ?
H21A C21 H21B 107.4 . . ?
C21 C22 C23 116.2(8) . . ?
C21 C22 H22A 108.2 . . ?
C23 C22 H22A 108.2 . . ?
C21 C22 H22B 108.2 . . ?
C23 C22 H22B 108.2 . . ?
H22A C22 H22B 107.4 . . ?
C22 C23 C24 115.1(7) . . ?
C22 C23 H23A 108.5 . . ?
C24 C23 H23A 108.5 . . ?
C22 C23 H23B 108.5 . . ?
C24 C23 H23B 108.5 . . ?
H23A C23 H23B 107.5 . . ?
C25 C24 C23 113.9(7) . . ?
C25 C24 H24A 108.8 . . ?
C23 C24 H24A 108.8 . . ?
C25 C24 H24B 108.8 . . ?
C23 C24 H24B 108.8 . . ?
H24A C24 H24B 107.7 . . ?
O4 C25 O3 121.7(7) . . ?
O4 C25 C24 120.4(7) . . ?
O3 C25 C24 117.9(7) . . ?
C1 N1 C5 118.7(6) . . ?
C1 N1 Pb1 121.2(5) . . ?
C5 N1 Pb1 120.0(4) . . ?
C10 N2 C6 118.7(6) . . ?
C10 N2 Pb1 120.0(5) . . ?
C6 N2 Pb1 121.2(4) . . ?
C11 N3 C13 106.1(5) . . ?
C11 N3 H3 127.0 . . ?
C13 N3 H3 127.0 . . ?
C13 N4 C12 104.9(6) . . ?
O1' O1 C20 81(2) . . ?
O1' O1 Pb1 82(2) . . ?
C20 O1 Pb1 100.8(7) . . ?
C25 O3 Pb1 99.8(4) . 4_576 ?
C25 O4 Pb1 87.2(4) . 4_576 ?
O3 Pb1 O1' 92.6(4) 4_575 . ?
O3 Pb1 O1 79.4(3) 4_575 . ?
O1' Pb1 O1 13.9(4) . . ?
O3 Pb1 N2 78.07(18) 4_575 . ?
O1' Pb1 N2 76.5(3) . . ?
O1 Pb1 N2 78.1(3) . . ?
O3 Pb1 N1 79.74(19) 4_575 . ?
O1' Pb1 N1 139.4(3) . . ?
O1 Pb1 N1 138.7(3) . . ?
N2 Pb1 N1 62.91(17) . . ?
O3 Pb1 O4 51.28(15) 4_575 4_575 ?
O1' Pb1 O4 126.1(4) . 4_575 ?
O1 Pb1 O4 113.2(3) . 4_575 ?
N2 Pb1 O4 121.42(17) . 4_575 ?
N1 Pb1 O4 79.15(18) . 4_575 ?
O3 Pb1 O2 90.5(2) 4_575 . ?
O1' Pb1 O2 50.1(4) . . ?
O1 Pb1 O2 46.9(3) . . ?
N2 Pb1 O2 124.9(2) . . ?
N1 Pb1 O2 166.1(2) . . ?
O4 Pb1 O2 87.1(2) 4_575 . ?
O1 O1' C20 71(2) . . ?
O1 O1' Pb1 84(2) . . ?
C20 O1' Pb1 99.5(8) . . ?
C20 O2 Pb1 86.1(5) . . ?

loop_
_geom_bond_atom_site_label_1
_geom_bond_atom_site_label_2
_geom_bond_distance
_geom_bond_site_symmetry_2
_geom_bond_publ_flag
C1 N1 1.317(9) . ?
C1 C2 1.396(11) . ?
C1 H1 0.9300 . ?
C2 C3 1.365(10) . ?
C2 H2 0.9300 . ?
C3 C4 1.400(9) . ?
C3 H3A 0.9300 . ?
C4 C5 1.411(9) . ?
C4 C12 1.438(8) . ?
C5 N1 1.355(8) . ?
C5 C6 1.467(9) . ?
C6 N2 1.360(8) . ?
C6 C7 1.417(8) . ?
C7 C8 1.402(9) . ?
C7 C11 1.434(10) . ?
C8 C9 1.361(10) . ?
C8 H8 0.9300 . ?
C9 C10 1.391(10) . ?
C9 H9 0.9300 . ?
C10 N2 1.325(9) . ?
C10 H10 0.9300 . ?
C11 N3 1.371(8) . ?
C11 C12 1.375(9) . ?
C12 N4 1.366(8) . ?
C13 N4 1.322(9) . ?
C13 N3 1.371(9) . ?
C13 C14 1.484(9) . ?
C14 C15 1.384(10) . ?
C14 C19 1.385(10) . ?
C15 F1 1.369(10) . ?
C15 C16 1.371(11) . ?
C16 C17 1.394(13) . ?
C16 H16 0.9300 . ?
C17 C18 1.380(13) . ?
C17 H17 0.9300 . ?
C18 C19 1.371(11) . ?
C18 H18 0.9300 . ?
C19 Cl1 1.546(10) . ?
C20 O1 1.222(14) . ?
C20 O2 1.246(10) . ?
C20 O1' 1.273(16) . ?
C20 C21 1.534(11) . ?
C21 C22 1.483(12) . ?
C21 H21A 0.9700 . ?
C21 H21B 0.9700 . ?
C22 C23 1.511(12) . ?
C22 H22A 0.9700 . ?
C22 H22B 0.9700 . ?
C23 C24 1.528(13) . ?
C23 H23A 0.9700 . ?
C23 H23B 0.9700 . ?
C24 C25 1.513(11) . ?
C24 H24A 0.9700 . ?
C24 H24B 0.9700 . ?
C25 O4 1.237(8) . ?
C25 O3 1.275(8) . ?
N1 Pb1 2.642(6) . ?
N2 Pb1 2.597(5) . ?
N3 H3 0.8600 . ?
O1 O1' 0.596(15) . ?
O1 Pb1 2.464(11) . ?
O3 Pb1 2.374(5) 4_576 ?
O4 Pb1 2.662(5) 4_576 ?
Pb1 O3 2.374(5) 4_575 ?
Pb1 O1' 2.458(14) . ?
Pb1 O4 2.662(5) 4_575 ?
Pb1 O2 2.759(7) . ?

loop_
_geom_hbond_atom_site_label_D
_geom_hbond_atom_site_label_H
_geom_hbond_atom_site_label_A
_geom_hbond_distance_DH
_geom_hbond_distance_HA
_geom_hbond_distance_DA
_geom_hbond_angle_DHA
_geom_hbond_site_symmetry_A
N3 H3 O3 0.86 2.17 2.934(7) 147.9 2_755
N3 H3 F1 0.86 2.21 2.722(7) 118.5 .
